data_1529489
loop_
_publ_author_name
'Zhiguo Xia'
'Maxim S. Molokeev'
'Won Bin Im'
'Sanjith Unithrattil'
'Quanlin Liu'

_publ_section_title
;
 Crystal Structure and Photoluminescence Evolution of
 La5(Si2+xB1-x)(O13-xNx):Ce3+ Solid Solution Phosphors
;
_journal_issue 17
_journal_name_full 'The Journal of Physical Chemistry C'
_journal_page_first 9488
_journal_page_last 9495
_journal_paper_doi 10.1021/acs.jpcc.5b01211
_journal_volume 119
_journal_year 2015
_chemical_formula_moiety 'B La5 O13 Si2'
_chemical_formula_sum 'B La5 O13 Si2'
_chemical_formula_weight 969.56
_space_group_IT_number 176
_symmetry_cell_setting hexagonal
_symmetry_space_group_name_Hall '-P 6c'
_symmetry_space_group_name_H-M 'P 63/m'
_cell_angle_alpha 90
_cell_angle_beta 90
_cell_angle_gamma 120
_cell_formula_units_Z 2
_cell_length_a 9.55299(24)
_cell_length_b 9.55299(24)
_cell_length_c 7.21426(23)
_cell_measurement_temperature 300
_cell_volume 570.17(3)
_diffrn_ambient_temperature 300
_diffrn_radiation_monochromator none
_diffrn_radiation_type
;
 neutron
;
_exptl_absorpt_coefficient_mu 0
_exptl_crystal_density_diffrn 5.64713
_pd_char_colour
;
colourless
;
_pd_meas_2theta_range_inc 0.05
_pd_meas_2theta_range_max 159.95
_pd_meas_2theta_range_min 10.5
_pd_meas_scan_method step
_pd_proc_ls_pref_orient_corr
;
no correction
;
_pd_proc_ls_profile_function PearsonVII
_pd_proc_ls_prof_R_factor 3.357
_pd_proc_ls_prof_wR_expected 1.863
_pd_proc_ls_prof_wR_factor 4.302
_pd_proc_number_of_points 2989
_refine_ls_goodness_of_fit_all 2.310
_refine_ls_R_I_factor 1.98
_refine_ls_shift/su_max 0.01000
_cod_data_source_file La5Si2BO13.cif
_cod_data_source_block a
_cod_original_cell_volume 570.166(34)
_cod_original_sg_symbol_Hall
;
-P 6c
;
_cod_original_sg_symbol_H-M P63/m
_cod_original_formula_sum
;
B La5 O13 Si2
;
_cod_database_code 1529489
_cod_database_fobs_code 1529489

loop_
_symmetry_equiv_pos_as_xyz
'x, y, z'
'-x, -y, -z'
'-x, -y, z+1/2'
'-x+y, -x, -z+1/2'
'-x+y, -x, z'
'-y, x-y, -z+1/2'
'-y, x-y, z'
'y, -x+y, -z'
'y, -x+y, z+1/2'
'x-y, x, -z'
'x-y, x, z+1/2'
'x, y, -z+1/2'

loop_
_atom_site_label
_atom_site_type_symbol
_atom_site_fract_x
_atom_site_fract_y
_atom_site_fract_z
_atom_site_occupancy
_atom_site_B_iso_or_equiv
La1 La 0.23145(37) -0.01653(37) 0.25 1 1.113(55)
La2 La 0.3333333 0.6666667 -0.00069(52) 1 1.513(69)
Si Si 0.40188(53) 0.37120(53) 0.25 0.6666667 0.766(84)
B B 0.40188(53) 0.37120(53) 0.25 0.3333333 0.766(84)
O1 O 0 0 0.25 1 1.94(12)
O2 O 0.33388(42) 0.48999(44) 0.25 1 1.120(78)
O3 O 0.59381(48) 0.46856(47) 0.25 1 1.458(81)
O4 O 0.34751(35) 0.25960(35) 0.07316(32) 1 1.218(50)

loop_
_diffrn_radiation_wavelength
_diffrn_radiation_wavelength_wt
1.83515 1.0000

loop_
_geom_angle_atom_site_label_1
_geom_angle_atom_site_label_2
_geom_angle_atom_site_label_3
_geom_angle
_geom_angle_site_symmetry_1
_geom_angle_site_symmetry_3
O1 La1 O2 110.29(14) 1_555 4_555
O1 La1 O3 148.39(39) 1_555 6_655
O1 La1 O4 82.425(96) 1_555 1_555
O1 La1 O4 105.044(70) 1_555 8_555
O2 La1 O3 101.32(14) 4_555 6_655
O2 La1 O4 148.88(60) 4_555 1_555
O2 La1 O4 72.7(15) 4_555 8_555
O3 La1 O4 70.09(18) 6_655 1_555
O3 La1 O4 84.018(77) 6_655 8_555
O4 La1 O4 76.71(11) 1_555 8_555
O4 La1 O4 133.12(28) 1_555 9_555
O4 La1 O4 58.16(26) 1_555 12_555
O4 La1 O4 139.98(27) 8_555 9_555
O2 La2 O2 72.51(17) 1_555 4_565
O2 La2 O3 94.418(75) 1_555 2_665
O2 La2 O3 152.8(60) 1_555 8_565
O2 La2 O3 127.33(23) 1_555 10_555
O2 La2 O4 86.274(81) 1_555 2_665
O2 La2 O4 142.24(36) 1_555 8_565
O2 La2 O4 71.44(14) 1_555 10_555
O3 La2 O3 74.23(17) 2_665 8_565
O3 La2 O4 56.67(19) 2_665 2_665
O3 La2 O4 123.07(21) 2_665 8_565
O3 La2 O4 66.67(17) 2_665 10_555
O4 La2 O4 116.63(12) 2_665 8_565
O2 Si O3 110.7(28) 1_555 1_555
O2 Si O4 112.03(19) 1_555 1_555
O3 Si O4 106.85(17) 1_555 1_555
O4 Si O4 108.21(26) 1_555 12_555

loop_
_geom_bond_atom_site_label_1
_geom_bond_atom_site_label_2
_geom_bond_distance
_geom_bond_site_symmetry_2
La1 O1 2.2941(28) .
La1 O2 2.7435(46) 4_555
La1 O3 2.4831(49) 6_655
La1 O4 2.6250(38) .
La1 O4 2.4811(25) 8_555
La2 O2 2.4755(35) .
La2 O3 2.5074(38) 2_665
La2 O4 2.8138(29) 2_665
Si O2 1.5643(43) .
Si O3 1.5879(42) .
Si O4 1.5749(36) .
